data_4037178
loop_
_publ_author_name
'Hahn, Sebastian'
'Geyer, Florian L.'
'Koser, Silke'
'Tverskoy, Olena'
'Rominger, Frank'
'Bunz, Uwe H. F.'

_publ_section_title
;
 Bent N-Heteroarenes.
;
_journal_issue 18
_journal_name_full 'The Journal of organic chemistry'
_journal_page_first 8485
_journal_page_last 8494
_journal_paper_doi 10.1021/acs.joc.6b01654
_journal_volume 81
_journal_year 2016
_chemical_formula_sum 'C41 H52 N2 Si2'
_chemical_formula_weight 629.02
_space_group_crystal_system monoclinic
_space_group_IT_number 14
_space_group_name_Hall '-P 2yn'
_space_group_name_H-M_alt 'P 1 21/n 1'
_atom_sites_solution_hydrogens geom
_audit_creation_method SHELXL-2014/7
_cell_angle_alpha 90
_cell_angle_beta 104.082(11)
_cell_angle_gamma 90
_cell_formula_units_Z 4
_cell_length_a 17.380(9)
_cell_length_b 8.062(4)
_cell_length_c 27.836(13)
_cell_measurement_reflns_used 1039
_cell_measurement_temperature 200(2)
_cell_measurement_theta_max 16.36
_cell_measurement_theta_min 2.29
_cell_volume 3783(3)
_computing_cell_refinement 'Bruker SAINT'
_computing_data_collection 'Bruker APEX2'
_computing_data_reduction 'Bruker SAINT'
_computing_molecular_graphics 'Bruker SHELXTL'
_computing_publication_material 'Bruker SHELXTL'
_computing_structure_refinement 'SHELXL-2014/7 (Sheldrick, 2014)'
_computing_structure_solution 'SHELXS-97 (Sheldrick 2008)'
_diffrn_ambient_temperature 200(2)
_diffrn_measured_fraction_theta_full 0.993
_diffrn_measured_fraction_theta_max 0.993
_diffrn_measurement_device_type 'Bruker APEX-II Quazar area detector'
_diffrn_measurement_method '\f and \w scans'
_diffrn_radiation_type MoK\a
_diffrn_radiation_wavelength 0.71073
_diffrn_reflns_av_R_equivalents 0.0921
_diffrn_reflns_av_unetI/netI 0.0811
_diffrn_reflns_Laue_measured_fraction_full 0.993
_diffrn_reflns_Laue_measured_fraction_max 0.993
_diffrn_reflns_limit_h_max 14
_diffrn_reflns_limit_h_min -14
_diffrn_reflns_limit_k_max 6
_diffrn_reflns_limit_k_min -6
_diffrn_reflns_limit_l_max 22
_diffrn_reflns_limit_l_min -22
_diffrn_reflns_number 9347
_diffrn_reflns_point_group_measured_fraction_full 0.993
_diffrn_reflns_point_group_measured_fraction_max 0.993
_diffrn_reflns_theta_full 16.769
_diffrn_reflns_theta_max 16.769
_diffrn_reflns_theta_min 1.508
_diffrn_source 'ImuS microsource'
_exptl_absorpt_coefficient_mu 0.123
_exptl_absorpt_correction_T_max 0.9548
_exptl_absorpt_correction_T_min 0.7909
_exptl_absorpt_correction_type multi-scan
_exptl_crystal_colour yellow
_exptl_crystal_density_diffrn 1.104
_exptl_crystal_description needle
_exptl_crystal_F_000 1360
_exptl_crystal_size_max 0.620
_exptl_crystal_size_mid 0.050
_exptl_crystal_size_min 0.050
_refine_diff_density_max 0.397
_refine_diff_density_min -0.263
_refine_diff_density_rms 0.048
_refine_ls_extinction_method none
_refine_ls_goodness_of_fit_ref 1.043
_refine_ls_hydrogen_treatment constr
_refine_ls_matrix_type full
_refine_ls_number_parameters 406
_refine_ls_number_reflns 2113
_refine_ls_number_restraints 567
_refine_ls_restrained_S_all 1.043
_refine_ls_R_factor_all 0.1246
_refine_ls_R_factor_gt 0.0777
_refine_ls_shift/su_max 1.955
_refine_ls_shift/su_mean 0.031
_refine_ls_structure_factor_coef Fsqd
_refine_ls_weighting_details 'w=1/[\s^2^(Fo^2^)+(0.0892P)^2^+15.6573P] where P=(Fo^2^+2Fc^2^)/3'
_refine_ls_weighting_scheme calc
_refine_ls_wR_factor_gt 0.1928
_refine_ls_wR_factor_ref 0.2227
_reflns_Friedel_coverage 0.000
_reflns_number_gt 1344
_reflns_number_total 2113
_reflns_threshold_expression 'I > 2\s(I)'
_cod_data_source_file jo6b01654_si_003.cif
_cod_data_source_block seh11
_cod_original_sg_symbol_H-M 'P 21/n'
_cod_database_code 4037178
_shelx_shelxl_version_number 2014/7
_shelx_space_group_comment
; 
The symmetry employed for this shelxl refinement is uniquely defined 
by the following loop, which should always be used as a source of 
symmetry information in preference to the above space-group names. 
They are only intended as comments. 
;
_shelx_estimated_absorpt_t_min 0.928
_shelx_estimated_absorpt_t_max 0.994

loop_
_space_group_symop_operation_xyz
'x, y, z'
'-x+1/2, y+1/2, -z+1/2'
'-x, -y, -z'
'x-1/2, -y-1/2, z-1/2'

loop_
_atom_site_label
_atom_site_type_symbol
_atom_site_fract_x
_atom_site_fract_y
_atom_site_fract_z
_atom_site_U_iso_or_equiv
_atom_site_adp_type
_atom_site_occupancy
_atom_site_site_symmetry_order
_atom_site_calc_flag
_atom_site_refinement_flags_posn
_atom_site_refinement_flags_adp
Si2 Si 0.1246(2) 0.5906(4) 0.61004(13) 0.0670(13) Uani 1 1 d D U
C3 C 0.1945(6) 0.5151(13) 0.5230(4) 0.050(4) Uani 1 1 d D U
C4 C 0.1646(7) 0.5319(13) 0.5576(4) 0.057(4) Uani 1 1 d D U
C11 C 0.2949(6) 0.4309(14) 0.3988(4) 0.043(3) Uani 1 1 d . U
C12 C 0.3090(6) 0.5808(14) 0.4258(4) 0.042(3) Uani 1 1 d . U
N13 N 0.3561(5) 0.6975(12) 0.4106(3) 0.054(3) Uani 1 1 d . U
C14 C 0.3682(7) 0.8311(15) 0.4368(4) 0.052(3) Uani 1 1 d . U
C15 C 0.4176(6) 0.9812(13) 0.4291(4) 0.059(3) Uani 1 1 d . U
H15A H 0.4736 0.9503 0.4315 0.070 Uiso 1 1 calc R U
H15B H 0.3954 1.0354 0.3968 0.070 Uiso 1 1 calc R U
C16 C 0.4098(7) 1.0904(15) 0.4719(4) 0.055(3) Uani 1 1 d . U
C17 C 0.4431(7) 1.2505(15) 0.4845(5) 0.064(4) Uani 1 1 d . U
H17 H 0.4745 1.3021 0.4651 0.077 Uiso 1 1 calc R U
C18 C 0.4290(7) 1.3273(16) 0.5247(5) 0.071(4) Uani 1 1 d . U
H18 H 0.4523 1.4330 0.5335 0.085 Uiso 1 1 calc R U
C19 C 0.3820(7) 1.2595(15) 0.5538(5) 0.076(4) Uani 1 1 d . U
H19 H 0.3727 1.3186 0.5814 0.091 Uiso 1 1 calc R U
C20 C 0.3484(7) 1.0998(15) 0.5413(4) 0.063(4) Uani 1 1 d . U
H20 H 0.3168 1.0488 0.5606 0.075 Uiso 1 1 calc R U
C21 C 0.3631(7) 1.0199(15) 0.5000(5) 0.054(3) Uani 1 1 d . U
C22 C 0.3361(7) 0.8588(14) 0.4798(4) 0.046(3) Uani 1 1 d . U
N23 N 0.2897(5) 0.7532(11) 0.4952(3) 0.050(3) Uani 1 1 d . U
C24 C 0.2742(6) 0.6058(14) 0.4664(4) 0.041(3) Uani 1 1 d . U
C25 C 0.2264(6) 0.4863(14) 0.4809(4) 0.042(3) Uani 1 1 d . U
C26 C 0.2108(6) 0.3362(13) 0.4531(4) 0.043(3) Uani 1 1 d . U
C27 C 0.1635(6) 0.2077(13) 0.4664(4) 0.050(3) Uani 1 1 d . U
H27 H 0.1413 0.2228 0.4941 0.060 Uiso 1 1 calc R U
C28 C 0.1494(7) 0.0631(15) 0.4399(4) 0.062(4) Uani 1 1 d . U
H28 H 0.1177 -0.0211 0.4493 0.074 Uiso 1 1 calc R U
C29 C 0.1816(7) 0.0394(15) 0.3993(4) 0.063(4) Uani 1 1 d . U
H29 H 0.1715 -0.0616 0.3813 0.075 Uiso 1 1 calc R U
C30 C 0.2262(7) 0.1552(14) 0.3850(4) 0.056(3) Uani 1 1 d . U
H30 H 0.2463 0.1353 0.3567 0.068 Uiso 1 1 calc R U
C31 C 0.2445(7) 0.3093(14) 0.4113(4) 0.049(3) Uani 1 1 d . U
C1 C 0.3368(7) 0.3962(13) 0.3614(4) 0.051(3) Uani 1 1 d D U
C2 C 0.3726(6) 0.3652(13) 0.3303(4) 0.054(3) Uani 1 1 d D U
Si1 Si 0.4354(2) 0.3251(4) 0.28789(13) 0.0647(13) Uani 1 1 d D U
C41 C 0.3741(7) 0.2060(14) 0.2333(4) 0.086(4) Uani 1 1 d D U
H41 H 0.4038 0.2061 0.2067 0.103 Uiso 1 1 calc R U
C42 C 0.3619(8) 0.0282(15) 0.2461(6) 0.138(6) Uani 1 1 d D U
H42A H 0.4135 -0.0241 0.2597 0.207 Uiso 1 1 calc R U
H42B H 0.3301 0.0240 0.2707 0.207 Uiso 1 1 calc R U
H42C H 0.3342 -0.0312 0.2161 0.207 Uiso 1 1 calc R U
C43 C 0.2935(7) 0.2861(17) 0.2121(5) 0.119(5) Uani 1 1 d D U
H43A H 0.3010 0.4021 0.2037 0.178 Uiso 1 1 calc R U
H43B H 0.2659 0.2263 0.1823 0.178 Uiso 1 1 calc R U
H43C H 0.2618 0.2815 0.2368 0.178 Uiso 1 1 calc R U
C44 C 0.5206(6) 0.2000(14) 0.3239(4) 0.077(4) Uani 1 1 d D U
H44 H 0.4960 0.0988 0.3346 0.092 Uiso 1 1 calc R U
C45 C 0.5765(7) 0.1357(18) 0.2943(5) 0.115(5) Uani 1 1 d D U
H45A H 0.5458 0.0840 0.2638 0.172 Uiso 1 1 calc R U
H45B H 0.6076 0.2280 0.2860 0.172 Uiso 1 1 calc R U
H45C H 0.6123 0.0535 0.3140 0.172 Uiso 1 1 calc R U
C46 C 0.5661(7) 0.2811(18) 0.3716(4) 0.109(5) Uani 1 1 d D U
H46A H 0.5287 0.3218 0.3901 0.163 Uiso 1 1 calc R U
H46B H 0.6018 0.1997 0.3917 0.163 Uiso 1 1 calc R U
H46C H 0.5972 0.3742 0.3637 0.163 Uiso 1 1 calc R U
C47 C 0.4600(8) 0.5350(14) 0.2657(5) 0.108(5) Uani 1 1 d D U
H47 H 0.4086 0.5848 0.2473 0.130 Uiso 1 1 calc R U
C48 C 0.5123(9) 0.527(2) 0.2295(5) 0.159(7) Uani 1 1 d D U
H48A H 0.4889 0.4512 0.2024 0.239 Uiso 1 1 calc R U
H48B H 0.5168 0.6382 0.2160 0.239 Uiso 1 1 calc R U
H48C H 0.5652 0.4874 0.2466 0.239 Uiso 1 1 calc R U
C49 C 0.4941(11) 0.6520(17) 0.3087(5) 0.157(7) Uani 1 1 d D U
H49A H 0.4590 0.6543 0.3314 0.236 Uiso 1 1 calc R U
H49B H 0.5468 0.6131 0.3264 0.236 Uiso 1 1 calc R U
H49C H 0.4984 0.7639 0.2958 0.236 Uiso 1 1 calc R U
C51 C 0.1209(7) 0.8237(12) 0.6096(5) 0.084(4) Uani 1 1 d D U
H51 H 0.0962 0.8612 0.6367 0.100 Uiso 1 1 calc R U
C52 C 0.2021(7) 0.9013(17) 0.6178(6) 0.129(6) Uani 1 1 d D U
H52A H 0.2355 0.8630 0.6495 0.194 Uiso 1 1 calc R U
H52B H 0.2264 0.8688 0.5909 0.194 Uiso 1 1 calc R U
H52C H 0.1972 1.0223 0.6184 0.194 Uiso 1 1 calc R U
C53 C 0.0694(7) 0.8837(17) 0.5603(5) 0.115(5) Uani 1 1 d D U
H53A H 0.0166 0.8337 0.5548 0.172 Uiso 1 1 calc R U
H53B H 0.0647 1.0048 0.5609 0.172 Uiso 1 1 calc R U
H53C H 0.0938 0.8513 0.5335 0.172 Uiso 1 1 calc R U
C54 C 0.0222(7) 0.5041(16) 0.6007(5) 0.111(5) Uani 1 1 d D U
H54 H -0.0056 0.5768 0.5727 0.133 Uiso 1 1 calc R U
C55 C 0.0033(9) 0.3442(17) 0.5769(6) 0.158(8) Uani 1 1 d D U
H55A H 0.0363 0.3259 0.5534 0.189 Uiso 1 1 calc R U
H55B H 0.0136 0.2565 0.6020 0.189 Uiso 1 1 calc R U
H55C H -0.0528 0.3420 0.5592 0.189 Uiso 1 1 calc R U
C56 C -0.0234(7) 0.5515(17) 0.6380(5) 0.102(5) Uani 1 1 d D U
H56A H -0.0060 0.6610 0.6517 0.153 Uiso 1 1 calc R U
H56B H -0.0802 0.5549 0.6219 0.153 Uiso 1 1 calc R U
H56C H -0.0138 0.4694 0.6648 0.153 Uiso 1 1 calc R U
C57 C 0.1939(9) 0.509(2) 0.6670(4) 0.154(7) Uani 1 1 d D U
H57 H 0.2350 0.5914 0.6633 0.185 Uiso 1 1 calc R U
C58 C 0.2482(10) 0.375(2) 0.6658(5) 0.169(8) Uani 1 1 d D U
H58A H 0.2431 0.3402 0.6315 0.202 Uiso 1 1 calc R U
H58B H 0.3026 0.4130 0.6800 0.202 Uiso 1 1 calc R U
H58C H 0.2361 0.2817 0.6852 0.202 Uiso 1 1 calc R U
C59 C 0.1903(9) 0.584(2) 0.7151(5) 0.150(7) Uani 1 1 d D U
H59A H 0.1505 0.6727 0.7093 0.226 Uiso 1 1 calc R U
H59B H 0.1758 0.4991 0.7364 0.226 Uiso 1 1 calc R U
H59C H 0.2423 0.6304 0.7313 0.226 Uiso 1 1 calc R U

loop_
_atom_site_aniso_label
_atom_site_aniso_U_11
_atom_site_aniso_U_22
_atom_site_aniso_U_33
_atom_site_aniso_U_23
_atom_site_aniso_U_13
_atom_site_aniso_U_12
Si2 0.088(3) 0.055(2) 0.067(3) -0.007(2) 0.038(2) -0.006(2)
C3 0.063(8) 0.032(7) 0.062(7) -0.001(6) 0.027(6) -0.005(6)
C4 0.071(8) 0.043(8) 0.066(7) 0.000(6) 0.033(6) -0.006(7)
C11 0.041(7) 0.038(6) 0.048(7) 0.000(5) 0.008(5) 0.008(5)
C12 0.045(7) 0.031(6) 0.053(7) 0.006(5) 0.016(5) 0.010(5)
N13 0.062(7) 0.042(6) 0.064(6) 0.007(5) 0.025(5) 0.002(5)
C14 0.058(8) 0.038(6) 0.060(7) 0.011(5) 0.014(6) 0.009(5)
C15 0.064(8) 0.046(6) 0.063(7) 0.015(5) 0.011(6) 0.003(6)
C16 0.052(8) 0.045(6) 0.064(7) 0.015(5) 0.005(6) 0.006(5)
C17 0.066(9) 0.045(7) 0.079(8) 0.012(6) 0.014(7) -0.003(6)
C18 0.068(9) 0.050(8) 0.090(9) 0.004(6) 0.013(7) -0.001(7)
C19 0.083(10) 0.049(7) 0.100(9) -0.003(7) 0.030(7) 0.003(6)
C20 0.070(9) 0.048(7) 0.069(8) 0.005(6) 0.015(6) 0.008(6)
C21 0.057(8) 0.036(6) 0.066(7) 0.008(5) 0.010(6) 0.003(5)
C22 0.049(7) 0.031(6) 0.054(7) 0.009(5) 0.008(5) 0.011(5)
N23 0.059(6) 0.031(5) 0.065(6) -0.002(4) 0.025(5) 0.007(5)
C24 0.042(7) 0.031(6) 0.050(6) 0.004(5) 0.012(5) 0.009(5)
C25 0.045(7) 0.030(6) 0.051(6) 0.004(5) 0.013(5) 0.007(5)
C26 0.046(7) 0.032(6) 0.053(6) 0.002(5) 0.013(5) 0.005(5)
C27 0.051(8) 0.041(6) 0.061(7) -0.001(5) 0.020(6) -0.001(6)
C28 0.066(9) 0.045(7) 0.077(9) -0.011(6) 0.024(7) -0.007(6)
C29 0.066(9) 0.051(7) 0.073(8) -0.012(6) 0.020(7) -0.005(6)
C30 0.063(8) 0.044(6) 0.064(8) -0.012(6) 0.019(6) 0.001(6)
C31 0.053(7) 0.039(6) 0.057(7) -0.003(5) 0.016(6) 0.006(5)
C1 0.059(8) 0.040(7) 0.054(7) 0.004(6) 0.016(6) 0.013(6)
C2 0.067(8) 0.040(7) 0.059(7) 0.009(6) 0.024(6) 0.008(6)
Si1 0.077(3) 0.056(2) 0.072(3) -0.001(2) 0.037(2) -0.001(2)
C41 0.086(8) 0.088(8) 0.090(8) -0.017(6) 0.033(6) -0.003(7)
C42 0.115(12) 0.089(8) 0.189(15) -0.010(8) -0.004(11) -0.016(8)
C43 0.103(9) 0.134(12) 0.115(11) -0.004(9) 0.017(8) 0.009(8)
C44 0.072(7) 0.078(9) 0.090(8) 0.003(6) 0.039(5) 0.012(6)
C45 0.076(9) 0.143(13) 0.133(11) -0.039(10) 0.039(8) 0.012(9)
C46 0.091(10) 0.137(13) 0.099(9) -0.011(8) 0.025(7) 0.024(9)
C47 0.121(11) 0.088(8) 0.124(11) 0.022(7) 0.045(9) -0.026(7)
C48 0.166(15) 0.177(15) 0.155(13) 0.029(11) 0.079(11) -0.044(13)
C49 0.224(19) 0.084(10) 0.170(13) 0.009(9) 0.061(12) -0.055(11)
C51 0.088(9) 0.060(7) 0.120(10) -0.019(6) 0.057(8) -0.009(6)
C52 0.115(10) 0.092(10) 0.193(15) -0.021(10) 0.064(9) -0.031(8)
C53 0.111(11) 0.093(10) 0.157(11) 0.018(8) 0.065(8) 0.009(8)
C54 0.125(8) 0.099(9) 0.137(11) -0.040(8) 0.085(8) -0.042(7)
C55 0.123(13) 0.130(11) 0.238(19) -0.093(12) 0.078(12) -0.038(10)
C56 0.103(10) 0.113(12) 0.107(11) -0.009(9) 0.057(9) -0.013(9)
C57 0.191(13) 0.183(14) 0.085(8) -0.005(8) 0.025(8) 0.070(11)
C58 0.201(16) 0.185(16) 0.112(13) 0.002(11) 0.023(11) 0.076(13)
C59 0.166(15) 0.201(17) 0.083(9) -0.013(9) 0.027(9) 0.032(13)

loop_
_atom_type_symbol
_atom_type_description
_atom_type_scat_dispersion_real
_atom_type_scat_dispersion_imag
_atom_type_scat_source
C C 0.0033 0.0016 'International Tables Vol C Tables 4.2.6.8 and 6.1.1.4'
H H 0.0000 0.0000 'International Tables Vol C Tables 4.2.6.8 and 6.1.1.4'
N N 0.0061 0.0033 'International Tables Vol C Tables 4.2.6.8 and 6.1.1.4'
Si Si 0.0817 0.0704 'International Tables Vol C Tables 4.2.6.8 and 6.1.1.4'

loop_
_geom_angle_atom_site_label_1
_geom_angle_atom_site_label_2
_geom_angle_atom_site_label_3
_geom_angle
C4 Si2 C57 107.2(6)
C4 Si2 C54 109.0(5)
C57 Si2 C54 112.5(8)
C4 Si2 C51 105.8(5)
C57 Si2 C51 112.0(7)
C54 Si2 C51 110.0(6)
C4 C3 C25 176.2(12)
C3 C4 Si2 171.1(10)
C31 C11 C12 119.9(11)
C31 C11 C1 119.8(10)
C12 C11 C1 120.0(11)
N13 C12 C11 117.2(11)
N13 C12 C24 123.3(11)
C11 C12 C24 119.6(11)
C14 N13 C12 114.9(10)
N13 C14 C22 123.5(12)
N13 C14 C15 127.0(11)
C22 C14 C15 109.5(11)
C16 C15 C14 100.9(10)
C16 C15 H15A 111.6
C14 C15 H15A 111.6
C16 C15 H15B 111.6
C14 C15 H15B 111.6
H15A C15 H15B 109.4
C21 C16 C17 119.5(12)
C21 C16 C15 112.6(11)
C17 C16 C15 127.8(12)
C18 C17 C16 118.4(13)
C18 C17 H17 120.8
C16 C17 H17 120.8
C17 C18 C19 123.4(13)
C17 C18 H18 118.3
C19 C18 H18 118.3
C18 C19 C20 118.5(13)
C18 C19 H19 120.8
C20 C19 H19 120.7
C21 C20 C19 118.2(12)
C21 C20 H20 120.9
C19 C20 H20 120.9
C16 C21 C20 122.0(12)
C16 C21 C22 109.1(12)
C20 C21 C22 129.0(12)
N23 C22 C21 128.3(12)
N23 C22 C14 123.8(11)
C21 C22 C14 107.8(12)
C22 N23 C24 113.9(10)
C25 C24 C12 122.2(11)
C25 C24 N23 117.3(10)
C12 C24 N23 120.5(10)
C24 C25 C26 118.5(11)
C24 C25 C3 120.1(10)
C26 C25 C3 121.3(10)
C27 C26 C25 121.5(11)
C27 C26 C31 118.2(11)
C25 C26 C31 120.3(11)
C28 C27 C26 121.3(11)
C28 C27 H27 119.3
C26 C27 H27 119.3
C27 C28 C29 119.9(12)
C27 C28 H28 120.0
C29 C28 H28 120.1
C30 C29 C28 121.6(12)
C30 C29 H29 119.2
C28 C29 H29 119.2
C29 C30 C31 121.7(12)
C29 C30 H30 119.1
C31 C30 H30 119.2
C11 C31 C30 123.2(11)
C11 C31 C26 119.5(11)
C30 C31 C26 117.3(11)
C2 C1 C11 179.0(13)
C1 C2 Si1 174.4(11)
C2 Si1 C44 105.6(5)
C2 Si1 C47 105.8(5)
C44 Si1 C47 116.5(6)
C2 Si1 C41 107.6(5)
C44 Si1 C41 112.0(5)
C47 Si1 C41 108.7(6)
C42 C41 C43 109.0(11)
C42 C41 Si1 112.2(9)
C43 C41 Si1 112.3(8)
C42 C41 H41 107.7
C43 C41 H41 107.7
Si1 C41 H41 107.7
C41 C42 H42A 109.5
C41 C42 H42B 109.5
H42A C42 H42B 109.5
C41 C42 H42C 109.5
H42A C42 H42C 109.5
H42B C42 H42C 109.5
C41 C43 H43A 109.5
C41 C43 H43B 109.5
H43A C43 H43B 109.5
C41 C43 H43C 109.5
H43A C43 H43C 109.5
H43B C43 H43C 109.5
C45 C44 C46 110.9(10)
C45 C44 Si1 115.1(8)
C46 C44 Si1 114.4(8)
C45 C44 H44 105.1
C46 C44 H44 105.1
Si1 C44 H44 105.1
C44 C45 H45A 109.5
C44 C45 H45B 109.4
H45A C45 H45B 109.5
C44 C45 H45C 109.5
H45A C45 H45C 109.5
H45B C45 H45C 109.5
C44 C46 H46A 109.5
C44 C46 H46B 109.5
H46A C46 H46B 109.5
C44 C46 H46C 109.5
H46A C46 H46C 109.5
H46B C46 H46C 109.5
C48 C47 C49 111.5(12)
C48 C47 Si1 113.7(10)
C49 C47 Si1 112.0(9)
C48 C47 H47 106.3
C49 C47 H47 106.4
Si1 C47 H47 106.4
C47 C48 H48A 109.5
C47 C48 H48B 109.5
H48A C48 H48B 109.5
C47 C48 H48C 109.4
H48A C48 H48C 109.5
H48B C48 H48C 109.5
C47 C49 H49A 109.5
C47 C49 H49B 109.5
H49A C49 H49B 109.5
C47 C49 H49C 109.5
H49A C49 H49C 109.5
H49B C49 H49C 109.5
C52 C51 C53 109.1(11)
C52 C51 Si2 112.6(8)
C53 C51 Si2 109.6(8)
C52 C51 H51 108.5
C53 C51 H51 108.5
Si2 C51 H51 108.5
C51 C52 H52A 109.6
C51 C52 H52B 109.4
H52A C52 H52B 109.5
C51 C52 H52C 109.4
H52A C52 H52C 109.5
H52B C52 H52C 109.5
C51 C53 H53A 109.5
C51 C53 H53B 109.5
H53A C53 H53B 109.5
C51 C53 H53C 109.4
H53A C53 H53C 109.5
H53B C53 H53C 109.5
C55 C54 C56 116.3(11)
C55 C54 Si2 119.9(9)
C56 C54 Si2 117.0(8)
C55 C54 H54 98.8
C56 C54 H54 98.8
Si2 C54 H54 98.8
C54 C55 H55A 109.5
C54 C55 H55B 109.3
H55A C55 H55B 109.5
C54 C55 H55C 109.6
H55A C55 H55C 109.5
H55B C55 H55C 109.5
C54 C56 H56A 109.5
C54 C56 H56B 109.6
H56A C56 H56B 109.5
C54 C56 H56C 109.3
H56A C56 H56C 109.5
H56B C56 H56C 109.5
C58 C57 C59 119.9(11)
C58 C57 Si2 122.6(10)
C59 C57 Si2 117.5(10)
C58 C57 H57 89.5
C59 C57 H57 89.6
Si2 C57 H57 89.7
C57 C58 H58A 109.6
C57 C58 H58B 108.1
H58A C58 H58B 109.5
C57 C58 H58C 110.8
H58A C58 H58C 109.5
H58B C58 H58C 109.5
C57 C59 H59A 109.6
C57 C59 H59B 110.7
H59A C59 H59B 109.5
C57 C59 H59C 108.1
H59A C59 H59C 109.5
H59B C59 H59C 109.5

loop_
_geom_bond_atom_site_label_1
_geom_bond_atom_site_label_2
_geom_bond_distance
Si2 C4 1.827(11)
Si2 C57 1.862(11)
Si2 C54 1.869(10)
Si2 C51 1.880(10)
C3 C4 1.207(11)
C3 C25 1.431(14)
C11 C31 1.413(14)
C11 C12 1.413(14)
C11 C1 1.435(14)
C12 N13 1.381(13)
C12 C24 1.418(14)
N13 C14 1.290(13)
C14 C22 1.455(15)
C14 C15 1.529(15)
C15 C16 1.512(14)
C15 H15A 0.9900
C15 H15B 0.9900
C16 C21 1.382(14)
C16 C17 1.423(15)
C17 C18 1.353(15)
C17 H17 0.9500
C18 C19 1.395(15)
C18 H18 0.9500
C19 C20 1.422(15)
C19 H19 0.9500
C20 C21 1.394(14)
C20 H20 0.9500
C21 C22 1.448(15)
C22 N23 1.314(13)
N23 C24 1.422(13)
C24 C25 1.394(13)
C25 C26 1.426(14)
C26 C27 1.425(14)
C26 C31 1.443(14)
C27 C28 1.369(14)
C27 H27 0.9500
C28 C29 1.393(14)
C28 H28 0.9500
C29 C30 1.334(14)
C29 H29 0.9500
C30 C31 1.438(14)
C30 H30 0.9500
C1 C2 1.209(11)
C2 Si1 1.822(11)
Si1 C44 1.869(10)
Si1 C47 1.886(10)
Si1 C41 1.891(10)
C41 C42 1.504(12)
C41 C43 1.525(11)
C41 H41 1.0000
C42 H42A 0.9800
C42 H42B 0.9800
C42 H42C 0.9800
C43 H43A 0.9800
C43 H43B 0.9800
C43 H43C 0.9800
C44 C45 1.510(11)
C44 C46 1.517(11)
C44 H44 1.0000
C45 H45A 0.9800
C45 H45B 0.9800
C45 H45C 0.9800
C46 H46A 0.9800
C46 H46B 0.9800
C46 H46C 0.9800
C47 C48 1.514(12)
C47 C49 1.524(12)
C47 H47 1.0000
C48 H48A 0.9800
C48 H48B 0.9800
C48 H48C 0.9800
C49 H49A 0.9800
C49 H49B 0.9800
C49 H49C 0.9800
C51 C52 1.510(11)
C51 C53 1.524(11)
C51 H51 1.0000
C52 H52A 0.9800
C52 H52B 0.9800
C52 H52C 0.9800
C53 H53A 0.9800
C53 H53B 0.9800
C53 H53C 0.9800
C54 C55 1.450(11)
C54 C56 1.502(11)
C54 H54 1.0000
C55 H55A 0.9800
C55 H55B 0.9800
C55 H55C 0.9800
C56 H56A 0.9800
C56 H56B 0.9800
C56 H56C 0.9800
C57 C58 1.438(12)
C57 C59 1.486(12)
C57 H57 1.0000
C58 H58A 0.9800
C58 H58B 0.9800
C58 H58C 0.9800
C59 H59A 0.9800
C59 H59B 0.9800
C59 H59C 0.9800

loop_
_geom_torsion_atom_site_label_1
_geom_torsion_atom_site_label_2
_geom_torsion_atom_site_label_3
_geom_torsion_atom_site_label_4
_geom_torsion
C31 C11 C12 N13 -177.3(9)
C1 C11 C12 N13 7.7(15)
C31 C11 C12 C24 2.0(15)
C1 C11 C12 C24 -173.0(9)
C11 C12 N13 C14 -179.0(9)
C24 C12 N13 C14 1.7(15)
C12 N13 C14 C22 0.8(16)
C12 N13 C14 C15 179.8(10)
N13 C14 C15 C16 -178.7(11)
C22 C14 C15 C16 0.5(11)
C14 C15 C16 C21 -0.7(12)
C14 C15 C16 C17 -179.6(11)
C21 C16 C17 C18 1.4(17)
C15 C16 C17 C18 -179.8(11)
C16 C17 C18 C19 -1.5(19)
C17 C18 C19 C20 1.3(19)
C18 C19 C20 C21 -1.0(17)
C17 C16 C21 C20 -1.2(17)
C15 C16 C21 C20 179.8(10)
C17 C16 C21 C22 179.7(9)
C15 C16 C21 C22 0.6(13)
C19 C20 C21 C16 1.0(17)
C19 C20 C21 C22 180.0(11)
C16 C21 C22 N23 -178.9(11)
C20 C21 C22 N23 2(2)
C16 C21 C22 C14 -0.3(12)
C20 C21 C22 C14 -179.4(11)
N13 C14 C22 N23 -2.3(18)
C15 C14 C22 N23 178.5(9)
N13 C14 C22 C21 179.0(10)
C15 C14 C22 C21 -0.2(12)
C21 C22 N23 C24 179.4(10)
C14 C22 N23 C24 1.0(15)
N13 C12 C24 C25 179.6(10)
C11 C12 C24 C25 0.3(15)
N13 C12 C24 N23 -3.0(15)
C11 C12 C24 N23 177.8(9)
C22 N23 C24 C25 179.0(9)
C22 N23 C24 C12 1.4(14)
C12 C24 C25 C26 -1.6(15)
N23 C24 C25 C26 -179.1(9)
C12 C24 C25 C3 178.1(10)
N23 C24 C25 C3 0.6(15)
C24 C25 C26 C27 179.0(10)
C3 C25 C26 C27 -0.7(16)
C24 C25 C26 C31 0.5(15)
C3 C25 C26 C31 -179.2(10)
C25 C26 C27 C28 -179.2(10)
C31 C26 C27 C28 -0.8(16)
C26 C27 C28 C29 0.0(17)
C27 C28 C29 C30 -0.2(18)
C28 C29 C30 C31 1.1(18)
C12 C11 C31 C30 178.8(10)
C1 C11 C31 C30 -6.2(16)
C12 C11 C31 C26 -3.0(15)
C1 C11 C31 C26 172.0(10)
C29 C30 C31 C11 176.5(11)
C29 C30 C31 C26 -1.7(16)
C27 C26 C31 C11 -176.8(9)
C25 C26 C31 C11 1.7(15)
C27 C26 C31 C30 1.5(15)
C25 C26 C31 C30 -180.0(9)
C2 Si1 C41 C42 -74.3(11)
C44 Si1 C41 C42 41.4(11)
C47 Si1 C41 C42 171.6(10)
C2 Si1 C41 C43 49.0(10)
C44 Si1 C41 C43 164.7(9)
C47 Si1 C41 C43 -65.1(11)
C2 Si1 C44 C45 173.6(9)
C47 Si1 C44 C45 -69.3(11)
C41 Si1 C44 C45 56.8(11)
C2 Si1 C44 C46 -56.2(10)
C47 Si1 C44 C46 60.9(11)
C41 Si1 C44 C46 -173.0(9)
C2 Si1 C47 C48 -179.8(10)
C44 Si1 C47 C48 63.2(12)
C41 Si1 C47 C48 -64.5(12)
C2 Si1 C47 C49 52.7(12)
C44 Si1 C47 C49 -64.3(12)
C41 Si1 C47 C49 168.0(11)
C4 Si2 C51 C52 -63.3(11)
C57 Si2 C51 C52 53.2(12)
C54 Si2 C51 C52 179.1(9)
C4 Si2 C51 C53 58.4(10)
C57 Si2 C51 C53 174.8(9)
C54 Si2 C51 C53 -59.3(10)
C4 Si2 C54 C55 35.2(15)
C57 Si2 C54 C55 -83.6(14)
C51 Si2 C54 C55 150.9(13)
C4 Si2 C54 C56 -174.9(10)
C57 Si2 C54 C56 66.3(13)
C51 Si2 C54 C56 -59.3(13)
C4 Si2 C57 C58 -21.0(19)
C54 Si2 C57 C58 98.8(17)
C51 Si2 C57 C58 -136.6(16)
C4 Si2 C57 C59 160.4(13)
C54 Si2 C57 C59 -79.8(15)
C51 Si2 C57 C59 44.7(17)
